data_2013069
loop_
_publ_author_name
'Mills, Allison M.'
'Lutz, Martin'
'Strijdonck, Gino P. F. van'
'Kamer, Paul C. J.'
'Leeuwen, Piet W. N. M. van'
'Spek, Anthony L.'

_publ_section_title '[5-Benzyl-3-phenyl-2-(2-pyridyl-\k<i>N</i>)thiazolidin-4-one-\k<i>S</i>]dichloropalladium(II)'
_journal_issue 12
_journal_name_full 'Acta Crystallographica Section C'
_journal_page_first m583
_journal_page_last m585
_journal_paper_doi 10.1107/S0108270102019224
_journal_volume 58
_journal_year 2002
_chemical_formula_iupac '[Pd (C21 H18 N2 O S) Cl2]'
_chemical_formula_moiety 'C21 H18 Cl2 N2 O Pd S'
_chemical_formula_sum 'C21 H18 Cl2 N2 O Pd S'
_chemical_formula_weight 523.73
_chemical_name_systematic '[5-Benzyl-3-phenyl-2-(2-pyridyl-\kN)thiazolidin-4-one-\kS]dichloropalladium(II)'
_space_group_IT_number 14
_symmetry_cell_setting monoclinic
_symmetry_space_group_name_Hall '-P 2ybc'
_symmetry_space_group_name_H-M 'P 1 21/c 1'
_atom_sites_solution_hydrogens geom
_atom_sites_solution_primary heavy
_atom_sites_solution_secondary difmap
_cell_angle_alpha 90
_cell_angle_beta 106.280(10)
_cell_angle_gamma 90
_cell_formula_units_Z 4
_cell_length_a 11.1270(8)
_cell_length_b 15.6220(10)
_cell_length_c 12.4700(10)
_cell_measurement_reflns_used 25
_cell_measurement_temperature 198(2)
_cell_measurement_theta_max 13.85
_cell_measurement_theta_min 11.64
_cell_volume 2080.7(3)
_computing_cell_refinement 'SET4 (de Boer & Duisenberg, 1984)'
_computing_data_collection 'Locally modified CAD-4 Software (Enraf-Nonius, 1989)'
_computing_data_reduction 'HELENA (Spek, 1997)'
_computing_molecular_graphics 'PLATON (Spek, 2002)'
_computing_publication_material PLATON
_computing_structure_refinement 'SHELXL97 (Sheldrick, 1997)'
_computing_structure_solution 'DIRDIF99 (Beurskens et al., 1999)'
_diffrn_ambient_temperature 198(2)
_diffrn_measured_fraction_theta_full 0.998
_diffrn_measured_fraction_theta_max 0.998
_diffrn_measurement_device_type 'Enraf-Nonius CAD-4T'
_diffrn_measurement_method \w/2\q
_diffrn_radiation_monochromator graphite
_diffrn_radiation_source 'rotating anode'
_diffrn_radiation_type MoK\a
_diffrn_radiation_wavelength 0.71073
_diffrn_reflns_av_R_equivalents 0.053
_diffrn_reflns_av_sigmaI/netI 0.072
_diffrn_reflns_limit_h_max 14
_diffrn_reflns_limit_h_min -14
_diffrn_reflns_limit_k_max 0
_diffrn_reflns_limit_k_min -20
_diffrn_reflns_limit_l_max 16
_diffrn_reflns_limit_l_min -16
_diffrn_reflns_number 9970
_diffrn_reflns_theta_full 27.49
_diffrn_reflns_theta_max 27.49
_diffrn_reflns_theta_min 1.91
_diffrn_standards_decay_% 0
_diffrn_standards_interval_time 60
_diffrn_standards_number 3
_exptl_absorpt_coefficient_mu 1.263
_exptl_absorpt_correction_type none
_exptl_crystal_colour yellow
_exptl_crystal_density_diffrn 1.672
_exptl_crystal_density_meas ?
_exptl_crystal_density_method 'not measured'
_exptl_crystal_description needle
_exptl_crystal_F_000 1048
_exptl_crystal_size_max 0.63
_exptl_crystal_size_mid 0.17
_exptl_crystal_size_min 0.10
_refine_diff_density_max 0.44
_refine_diff_density_min -0.53
_refine_ls_extinction_method none
_refine_ls_goodness_of_fit_ref 0.995
_refine_ls_hydrogen_treatment constr
_refine_ls_matrix_type full
_refine_ls_number_parameters 253
_refine_ls_number_reflns 4771
_refine_ls_number_restraints 0
_refine_ls_restrained_S_all 0.995
_refine_ls_R_factor_all 0.069
_refine_ls_R_factor_gt 0.039
_refine_ls_shift/su_max <0.001
_refine_ls_shift/su_mean 0.000
_refine_ls_structure_factor_coef Fsqd
_refine_ls_weighting_details 'calc w = 1/[\s^2^(Fo^2^)+(0.023P)^2^] where P=(Fo^2^+2Fc^2^)/3'
_refine_ls_weighting_scheme calc
_refine_ls_wR_factor_gt 0.067
_refine_ls_wR_factor_ref 0.075
_reflns_number_gt 3403
_reflns_number_total 4771
_reflns_threshold_expression I>2\s(I)
_cod_data_source_file ga1000.cif
_cod_data_source_block I
_cod_depositor_comments
;
The following automatic conversions were performed:

'_geom_angle_publ_flag' value 'Y' changed to 'y' according to
/home/saulius/struct/CIF-dictionaries/cif_core.dic dictionary named
'cif_core.dic' version 2.4.1 from 2010-06-29 (2 times).

Automatic conversion script
Id: cif_fix_values 1715 2011-07-08 13:25:40Z adriana 

The following automatic conversions were performed:

'_exptl_crystal_density_meas' value 'not measured' was changed to '?'
- the value is perceived as not measured.

Automatic conversion script
Id: cif_fix_values 3008 2015-01-20 13:52:24Z robertas 
;
_cod_original_cell_volume 2080.8(3)
_cod_original_sg_symbol_H-M 'P 21/c'
_cod_database_code 2013069
_cod_database_fobs_code 2013069

loop_
_symmetry_equiv_pos_as_xyz
'x, y, z'
'-x, y+1/2, -z+1/2'
'-x, -y, -z'
'x, -y-1/2, z-1/2'

loop_
_atom_site_label
_atom_site_fract_x
_atom_site_fract_y
_atom_site_fract_z
_atom_site_U_iso_or_equiv
_atom_site_adp_type
_atom_site_calc_flag
_atom_site_refinement_flags
_atom_site_occupancy
_atom_site_disorder_assembly
_atom_site_disorder_group
_atom_site_type_symbol
Pd1 0.20425(3) 0.11547(2) 0.25146(2) 0.02197(8) Uani d . 1 . . Pd
Cl1 0.13183(9) -0.00762(6) 0.15559(9) 0.0356(2) Uani d . 1 . . Cl
Cl2 0.40956(9) 0.07525(7) 0.27647(9) 0.0386(3) Uani d . 1 . . Cl
S1 0.00350(8) 0.15622(6) 0.22744(7) 0.02046(19) Uani d . 1 . . S
O41 -0.0296(2) 0.26460(17) -0.05610(19) 0.0282(6) Uani d . 1 . . O
N3 0.0431(3) 0.29596(18) 0.1289(2) 0.0213(7) Uani d . 1 . . N
N21 0.2495(3) 0.22848(19) 0.3361(2) 0.0224(7) Uani d . 1 . . N
C2 0.0356(3) 0.2714(2) 0.2404(3) 0.0197(7) Uani d . 1 . . C
H2 -0.0343 0.3025 0.2595 0.024 Uiso calc R 1 . . H
C4 -0.0158(3) 0.2462(2) 0.0415(3) 0.0217(8) Uani d . 1 . . C
C5 -0.0635(3) 0.1626(2) 0.0762(3) 0.0219(8) Uani d . 1 . . C
H5 -0.0286 0.1145 0.0413 0.026 Uiso calc R 1 . . H
C22 0.1574(3) 0.2869(2) 0.3278(3) 0.0209(8) Uani d . 1 . . C
C23 0.1754(3) 0.3595(2) 0.3940(3) 0.0272(9) Uani d . 1 . . C
H23 0.1086 0.3988 0.3877 0.033 Uiso calc R 1 . . H
C24 0.2899(4) 0.3749(3) 0.4687(3) 0.0335(9) Uani d . 1 . . C
H24 0.3035 0.4244 0.5147 0.040 Uiso calc R 1 . . H
C25 0.3855(4) 0.3161(3) 0.4753(3) 0.0391(11) Uani d . 1 . . C
H25 0.4663 0.3256 0.5250 0.047 Uiso calc R 1 . . H
C26 0.3621(3) 0.2439(3) 0.4089(3) 0.0328(9) Uani d . 1 . . C
H26 0.4276 0.2037 0.4148 0.039 Uiso calc R 1 . . H
C31 0.1164(3) 0.3697(2) 0.1163(3) 0.0220(8) Uani d . 1 . . C
C32 0.0747(3) 0.4512(2) 0.1258(3) 0.0285(9) Uani d . 1 . . C
H32 -0.0049 0.4606 0.1379 0.034 Uiso calc R 1 . . H
C33 0.1515(4) 0.5201(3) 0.1173(3) 0.0302(9) Uani d . 1 . . C
H33 0.1239 0.5769 0.1236 0.036 Uiso calc R 1 . . H
C34 0.2668(4) 0.5064(3) 0.0999(3) 0.0313(9) Uani d . 1 . . C
H34 0.3193 0.5536 0.0959 0.038 Uiso calc R 1 . . H
C35 0.3060(4) 0.4238(3) 0.0882(4) 0.0383(11) Uani d . 1 . . C
H35 0.3844 0.4142 0.0739 0.046 Uiso calc R 1 . . H
C36 0.2310(4) 0.3549(3) 0.0974(3) 0.0334(10) Uani d . 1 . . C
H36 0.2583 0.2981 0.0907 0.040 Uiso calc R 1 . . H
C51 -0.2060(3) 0.1548(2) 0.0411(3) 0.0253(8) Uani d . 1 . . C
H51A -0.2375 0.1644 -0.0405 0.030 Uiso calc R 1 . . H
H51B -0.2290 0.0957 0.0564 0.030 Uiso calc R 1 . . H
C52 -0.2696(3) 0.2166(2) 0.0997(3) 0.0241(8) Uani d . 1 . . C
C53 -0.2799(3) 0.3031(2) 0.0704(3) 0.0284(9) Uani d . 1 . . C
H53 -0.2500 0.3224 0.0103 0.034 Uiso calc R 1 . . H
C54 -0.3329(4) 0.3608(3) 0.1275(3) 0.0361(10) Uani d . 1 . . C
H54 -0.3382 0.4195 0.1069 0.043 Uiso calc R 1 . . H
C55 -0.3785(4) 0.3338(3) 0.2146(3) 0.0376(10) Uani d . 1 . . C
H55 -0.4145 0.3736 0.2543 0.045 Uiso calc R 1 . . H
C56 -0.3705(3) 0.2482(3) 0.2425(3) 0.0369(10) Uani d . 1 . . C
H56 -0.4025 0.2288 0.3013 0.044 Uiso calc R 1 . . H
C57 -0.3162(3) 0.1900(3) 0.1860(3) 0.0306(9) Uani d . 1 . . C
H57 -0.3111 0.1313 0.2067 0.037 Uiso calc R 1 . . H

loop_
_atom_site_aniso_label
_atom_site_aniso_U_11
_atom_site_aniso_U_22
_atom_site_aniso_U_33
_atom_site_aniso_U_12
_atom_site_aniso_U_13
_atom_site_aniso_U_23
Pd1 0.01905(13) 0.02304(14) 0.02319(14) 0.00111(13) 0.00487(10) 0.00264(14)
Cl1 0.0336(5) 0.0258(5) 0.0430(6) 0.0028(4) 0.0037(5) -0.0065(5)
Cl2 0.0222(5) 0.0361(6) 0.0565(7) 0.0059(4) 0.0092(5) 0.0021(5)
S1 0.0195(4) 0.0233(5) 0.0181(4) -0.0015(4) 0.0043(4) 0.0006(4)
O41 0.0324(14) 0.0358(17) 0.0171(13) 0.0017(12) 0.0080(11) 0.0022(12)
N3 0.0267(16) 0.0201(16) 0.0181(15) -0.0020(13) 0.0078(13) -0.0008(13)
N21 0.0196(14) 0.0281(18) 0.0182(15) -0.0052(13) 0.0032(12) 0.0026(13)
C2 0.0216(18) 0.0210(19) 0.0163(17) -0.0003(14) 0.0051(14) 0.0005(15)
C4 0.0199(17) 0.026(2) 0.0203(19) 0.0014(16) 0.0078(15) -0.0003(16)
C5 0.0247(18) 0.023(2) 0.0173(18) 0.0006(15) 0.0048(15) -0.0031(15)
C22 0.0212(18) 0.027(2) 0.0162(17) -0.0017(15) 0.0072(14) 0.0013(15)
C23 0.0260(19) 0.032(2) 0.0235(19) -0.0007(16) 0.0074(16) -0.0020(17)
C24 0.035(2) 0.034(2) 0.027(2) -0.0089(19) 0.0016(17) -0.0040(19)
C25 0.029(2) 0.049(3) 0.033(2) -0.011(2) -0.0012(19) -0.001(2)
C26 0.0205(18) 0.044(3) 0.031(2) -0.0013(18) 0.0018(17) 0.006(2)
C31 0.0243(18) 0.025(2) 0.0170(17) -0.0002(15) 0.0058(14) -0.0004(15)
C32 0.0243(19) 0.032(2) 0.029(2) 0.0045(17) 0.0088(17) 0.0002(18)
C33 0.036(2) 0.024(2) 0.029(2) 0.0000(18) 0.0074(18) -0.0016(18)
C34 0.036(2) 0.028(2) 0.031(2) -0.0092(18) 0.0113(19) 0.0040(18)
C35 0.027(2) 0.039(3) 0.054(3) 0.0016(19) 0.020(2) 0.010(2)
C36 0.032(2) 0.026(2) 0.047(3) 0.0061(18) 0.020(2) 0.0055(19)
C51 0.0224(18) 0.026(2) 0.0222(19) -0.0014(16) -0.0019(15) -0.0017(17)
C52 0.0154(17) 0.027(2) 0.026(2) -0.0053(15) 0.0002(15) -0.0032(17)
C53 0.027(2) 0.030(2) 0.026(2) -0.0035(17) 0.0051(17) 0.0017(18)
C54 0.034(2) 0.033(2) 0.039(2) 0.0059(18) 0.0067(19) -0.0018(19)
C55 0.031(2) 0.047(3) 0.035(2) 0.009(2) 0.0082(19) -0.006(2)
C56 0.028(2) 0.057(3) 0.027(2) -0.002(2) 0.0087(18) 0.001(2)
C57 0.0215(19) 0.037(2) 0.030(2) -0.0011(17) 0.0008(17) 0.0059(19)

loop_
_atom_type_symbol
_atom_type_description
_atom_type_scat_dispersion_real
_atom_type_scat_dispersion_imag
_atom_type_scat_source
C C 0.0033 0.0016 'International Tables Vol C Tables 4.2.6.8 and 6.1.1.4'
H H 0.0000 0.0000 'International Tables Vol C Tables 4.2.6.8 and 6.1.1.4'
Cl Cl 0.1484 0.1585 'International Tables Vol C Tables 4.2.6.8 and 6.1.1.4'
N N 0.0061 0.0033 'International Tables Vol C Tables 4.2.6.8 and 6.1.1.4'
O O 0.0106 0.0060 'International Tables Vol C Tables 4.2.6.8 and 6.1.1.4'
Pd Pd -0.9988 1.0072 'International Tables Vol C Tables 4.2.6.8 and 6.1.1.4'
S S 0.1246 0.1234 'International Tables Vol C Tables 4.2.6.8 and 6.1.1.4'

loop_
_geom_angle_atom_site_label_1
_geom_angle_atom_site_label_2
_geom_angle_atom_site_label_3
_geom_angle
_geom_angle_publ_flag
N21 Pd1 S1 85.20(8) yes
S1 Pd1 Cl1 88.70(4) yes
Cl1 Pd1 Cl2 91.84(4) yes
N21 Pd1 Cl2 94.26(8) yes
N21 Pd1 Cl1 173.87(8) yes
S1 Pd1 Cl2 179.44(4) yes
C5 S1 C2 92.91(16) yes
N3 C2 S1 103.5(2) yes
C4 N3 C2 118.2(3) yes
N3 C4 C5 113.2(3) yes
C4 C5 S1 105.5(2) yes
O41 C4 N3 124.6(3) yes
O41 C4 C5 122.2(3) yes
C5 S1 Pd1 104.73(12) y
C2 S1 Pd1 95.98(11) y
C4 N3 C31 122.1(3) no
C31 N3 C2 119.7(3) no
C26 N21 C22 118.1(3) no
C26 N21 Pd1 123.4(3) no
C22 N21 Pd1 118.1(2) no
N3 C2 C22 111.5(3) no
C22 C2 S1 109.6(2) no
N3 C2 H2 110.7 no
C22 C2 H2 110.7 no
S1 C2 H2 110.7 no
C4 C5 C51 113.9(3) no
C51 C5 S1 112.5(2) no
C4 C5 H5 108.2 no
C51 C5 H5 108.2 no
S1 C5 H5 108.2 no
N21 C22 C23 121.8(3) no
N21 C22 C2 117.2(3) no
C23 C22 C2 121.0(3) no
C24 C23 C22 120.0(4) no
C24 C23 H23 120.0 no
C22 C23 H23 120.0 no
C23 C24 C25 118.3(4) no
C23 C24 H24 120.8 no
C25 C24 H24 120.8 no
C26 C25 C24 119.4(4) no
C26 C25 H25 120.3 no
C24 C25 H25 120.3 no
N21 C26 C25 122.3(4) no
N21 C26 H26 118.9 no
C25 C26 H26 118.9 no
C32 C31 C36 121.4(4) no
C32 C31 N3 121.0(3) no
C36 C31 N3 117.5(3) no
C31 C32 C33 118.6(4) no
C31 C32 H32 120.7 no
C33 C32 H32 120.7 no
C34 C33 C32 120.7(4) no
C34 C33 H33 119.7 no
C32 C33 H33 119.7 no
C33 C34 C35 119.7(4) no
C33 C34 H34 120.1 no
C35 C34 H34 120.1 no
C34 C35 C36 120.1(4) no
C34 C35 H35 120.0 no
C36 C35 H35 120.0 no
C31 C36 C35 119.4(4) no
C31 C36 H36 120.3 no
C35 C36 H36 120.3 no
C52 C51 C5 113.7(3) no
C52 C51 H51A 108.8 no
C5 C51 H51A 108.8 no
C52 C51 H51B 108.8 no
C5 C51 H51B 108.8 no
H51A C51 H51B 107.7 no
C57 C52 C53 118.3(4) no
C57 C52 C51 121.0(4) no
C53 C52 C51 120.6(3) no
C54 C53 C52 120.8(4) no
C54 C53 H53 119.6 no
C52 C53 H53 119.6 no
C53 C54 C55 120.6(4) no
C53 C54 H54 119.7 no
C55 C54 H54 119.7 no
C56 C55 C54 118.7(4) no
C56 C55 H55 120.6 no
C54 C55 H55 120.6 no
C55 C56 C57 120.9(4) no
C55 C56 H56 119.5 no
C57 C56 H56 119.5 no
C52 C57 C56 120.6(4) no
C52 C57 H57 119.7 no
C56 C57 H57 119.7 no

loop_
_geom_bond_atom_site_label_1
_geom_bond_atom_site_label_2
_geom_bond_site_symmetry_2
_geom_bond_distance
_geom_bond_publ_flag
Pd1 N21 . 2.046(3) yes
Pd1 S1 . 2.2605(9) yes
Pd1 Cl1 . 2.2883(10) yes
Pd1 Cl2 . 2.3046(10) yes
S1 C2 . 1.833(4) yes
N3 C2 . 1.467(4) yes
N3 C4 . 1.350(4) yes
C4 C5 . 1.518(5) yes
S1 C5 . 1.826(3) yes
O41 C4 . 1.217(4) yes
N3 C31 . 1.446(4) no
N21 C26 . 1.347(4) no
N21 C22 . 1.354(4) no
C2 C22 . 1.502(4) no
C2 H2 . 1.0000 no
C5 C51 . 1.527(4) no
C5 H5 . 1.0000 no
C22 C23 . 1.384(5) no
C23 C24 . 1.372(5) no
C23 H23 . 0.9500 no
C24 C25 . 1.390(6) no
C24 H24 . 0.9500 no
C25 C26 . 1.380(6) no
C25 H25 . 0.9500 no
C26 H26 . 0.9500 no
C31 C32 . 1.372(5) no
C31 C36 . 1.380(5) no
C32 C33 . 1.396(5) no
C32 H32 . 0.9500 no
C33 C34 . 1.377(5) no
C33 H33 . 0.9500 no
C34 C35 . 1.383(5) no
C34 H34 . 0.9500 no
C35 C36 . 1.386(5) no
C35 H35 . 0.9500 no
C36 H36 . 0.9500 no
C51 C52 . 1.503(5) no
C51 H51A . 0.9900 no
C51 H51B . 0.9900 no
C52 C57 . 1.382(5) no
C52 C53 . 1.396(5) no
C53 C54 . 1.379(5) no
C53 H53 . 0.9500 no
C54 C55 . 1.387(6) no
C54 H54 . 0.9500 no
C55 C56 . 1.378(6) no
C55 H55 . 0.9500 no
C56 C57 . 1.388(5) no
C56 H56 . 0.9500 no
C57 H57 . 0.9500 no

loop_
_geom_contact_atom_site_label_1
_geom_contact_atom_site_label_2
_geom_contact_distance
_geom_contact_site_symmetry_2
_geom_contact_publ_flag
S1 O41 3.084(3) 4_566 yes
C2 O41 2.884(4) 4_566 yes
H2 O41 2.51 4_566 yes

loop_
_geom_torsion_atom_site_label_1
_geom_torsion_atom_site_label_2
_geom_torsion_atom_site_label_3
_geom_torsion_atom_site_label_4
_geom_torsion
_geom_torsion_publ_flag
Pd1 N21 C22 C2 -11.3(4) yes
S1 C2 C22 N21 35.3(4) yes
Pd1 S1 C2 C22 -37.5(2) yes
N21 Pd1 S1 C2 25.07(13) yes
S1 Pd1 N21 C22 -12.3(2) yes
C4 N3 C2 S1 23.6(4) yes
C2 N3 C4 C5 -9.8(4) yes
N3 C4 C5 S1 -9.4(4) yes
C2 S1 C5 C4 19.3(2) yes
C5 S1 C2 N3 -23.6(2) yes
N21 Pd1 S1 C5 119.68(14) no
Cl1 Pd1 S1 C5 -60.91(12) no
Cl1 Pd1 S1 C2 -155.52(11) no
S1 Pd1 N21 C26 160.1(3) no
Cl2 Pd1 N21 C26 -20.0(3) no
Cl2 Pd1 N21 C22 167.5(2) no
C4 N3 C2 C22 141.4(3) no
C31 N3 C2 C22 -36.2(4) no
C31 N3 C2 S1 -153.9(2) no
Pd1 S1 C2 N3 81.6(2) no
C5 S1 C2 C22 -142.6(2) no
C31 N3 C4 O41 -11.8(5) no
C2 N3 C4 O41 170.8(3) no
C31 N3 C4 C5 167.7(3) no
O41 C4 C5 C51 -66.1(4) no
N3 C4 C5 C51 114.5(3) no
O41 C4 C5 S1 170.0(3) no
Pd1 S1 C5 C4 -77.6(2) no
C2 S1 C5 C51 -105.4(3) no
Pd1 S1 C5 C51 157.6(2) no
C26 N21 C22 C23 -2.0(5) no
Pd1 N21 C22 C23 170.9(3) no
C26 N21 C22 C2 175.8(3) no
N3 C2 C22 N21 -78.7(4) no
N3 C2 C22 C23 99.0(4) no
S1 C2 C22 C23 -146.9(3) no
N21 C22 C23 C24 1.6(5) no
C2 C22 C23 C24 -176.1(3) no
C22 C23 C24 C25 0.2(6) no
C23 C24 C25 C26 -1.4(6) no
C22 N21 C26 C25 0.7(6) no
Pd1 N21 C26 C25 -171.8(3) no
C24 C25 C26 N21 1.0(6) no
C4 N3 C31 C32 108.6(4) no
C2 N3 C31 C32 -74.0(4) no
C4 N3 C31 C36 -73.1(4) no
C2 N3 C31 C36 104.3(4) no
C36 C31 C32 C33 -0.8(6) no
N3 C31 C32 C33 177.5(3) no
C31 C32 C33 C34 -0.1(6) no
C32 C33 C34 C35 1.4(6) no
C33 C34 C35 C36 -2.0(6) no
C32 C31 C36 C35 0.3(6) no
N3 C31 C36 C35 -178.1(3) no
C34 C35 C36 C31 1.1(6) no
C4 C5 C51 C52 -67.0(4) no
S1 C5 C51 C52 53.0(4) no
C5 C51 C52 C57 -103.2(4) no
C5 C51 C52 C53 74.9(4) no
C57 C52 C53 C54 1.3(5) no
C51 C52 C53 C54 -176.9(3) no
C52 C53 C54 C55 -0.7(6) no
C53 C54 C55 C56 -0.4(6) no
C54 C55 C56 C57 1.0(6) no
C53 C52 C57 C56 -0.7(5) no
C51 C52 C57 C56 177.5(3) no
C55 C56 C57 C52 -0.4(6) no
